data_7108028
loop_
_publ_author_name
'Zhongbao Jian'
'Weifeng Rong'
'Zehuai Mou'
'Yupeng Pan'
'Hongyan Xie'
'Dongmei Cui'

_publ_section_title
;
 Intramolecular C-H bond activation induced by a scandium terminal imido
 complex
;
_journal_name_full Chem.Commun.
_journal_page_first 7516
_journal_paper_doi 10.1039/c2cc33179a
_journal_volume 48
_journal_year 2012
_chemical_formula_sum 'C45 H60 N2 P Sc Si'
_chemical_formula_weight 732.97
_chemical_name_systematic
;
?
;
_space_group_IT_number 2
_symmetry_cell_setting triclinic
_symmetry_space_group_name_Hall '-P 1'
_symmetry_space_group_name_H-M 'P -1'
_atom_sites_solution_hydrogens geom
_atom_sites_solution_primary direct
_atom_sites_solution_secondary difmap
_audit_creation_method SHELXL-97
_cell_angle_alpha 84.741(2)
_cell_angle_beta 77.710(2)
_cell_angle_gamma 72.545(2)
_cell_formula_units_Z 2
_cell_length_a 12.1570(15)
_cell_length_b 12.3456(15)
_cell_length_c 15.2613(19)
_cell_measurement_reflns_used 4438
_cell_measurement_temperature 185(2)
_cell_measurement_theta_max 26.00
_cell_measurement_theta_min 2.28
_cell_volume 2134.0(5)
_computing_cell_refinement 'Bruker SMART'
_computing_data_collection 'Bruker SMART'
_computing_data_reduction 'Bruker SAINT'
_computing_molecular_graphics 'Bruker SHELXTL'
_computing_publication_material 'Bruker SHELXTL'
_computing_structure_refinement 'SHELXL-97 (Sheldrick, 1997)'
_computing_structure_solution 'SHELXS-97 (Sheldrick, 1990)'
_diffrn_ambient_temperature 185(2)
_diffrn_measured_fraction_theta_full 0.981
_diffrn_measured_fraction_theta_max 0.981
_diffrn_measurement_device_type 'Bruker APEX CCD area detector'
_diffrn_measurement_method 'phi and omega scans'
_diffrn_radiation_monochromator graphite
_diffrn_radiation_source 'fine-focus sealed tube'
_diffrn_radiation_type MoK\a
_diffrn_radiation_wavelength 0.71073
_diffrn_reflns_av_R_equivalents 0.0254
_diffrn_reflns_av_sigmaI/netI 0.0619
_diffrn_reflns_limit_h_max 14
_diffrn_reflns_limit_h_min -14
_diffrn_reflns_limit_k_max 9
_diffrn_reflns_limit_k_min -15
_diffrn_reflns_limit_l_max 18
_diffrn_reflns_limit_l_min -18
_diffrn_reflns_number 11811
_diffrn_reflns_theta_full 26.02
_diffrn_reflns_theta_max 26.02
_diffrn_reflns_theta_min 1.73
_exptl_absorpt_coefficient_mu 0.269
_exptl_absorpt_correction_T_max 0.9762
_exptl_absorpt_correction_T_min 0.9406
_exptl_absorpt_correction_type multi-scan
_exptl_absorpt_process_details SADABS
_exptl_crystal_density_diffrn 1.141
_exptl_crystal_density_method 'not measured'
_exptl_crystal_F_000 788
_exptl_crystal_size_max 0.23
_exptl_crystal_size_mid 0.17
_exptl_crystal_size_min 0.09
_refine_diff_density_max 0.747
_refine_diff_density_min -0.747
_refine_diff_density_rms 0.065
_refine_ls_extinction_method none
_refine_ls_goodness_of_fit_ref 1.090
_refine_ls_hydrogen_treatment constr
_refine_ls_matrix_type full
_refine_ls_number_parameters 489
_refine_ls_number_reflns 8235
_refine_ls_number_restraints 5
_refine_ls_restrained_S_all 1.098
_refine_ls_R_factor_all 0.0938
_refine_ls_R_factor_gt 0.0623
_refine_ls_shift/su_max 0.001
_refine_ls_shift/su_mean 0.000
_refine_ls_structure_factor_coef Fsqd
_refine_ls_weighting_details 'calc w=1/[\s^2^(Fo^2^)+(0.1027P)^2^+0.0467P] where P=(Fo^2^+2Fc^2^)/3'
_refine_ls_weighting_scheme calc
_refine_ls_wR_factor_gt 0.1678
_refine_ls_wR_factor_ref 0.1919
_reflns_number_gt 5647
_reflns_number_total 8235
_reflns_threshold_expression >2sigma(I)
_cod_data_source_file c2cc33179a.txt
_cod_data_source_block 2
_cod_original_sg_symbol_H-M P-1
_cod_database_code 7108028

loop_
_symmetry_equiv_pos_as_xyz
'x, y, z'
'-x, -y, -z'

loop_
_atom_site_label
_atom_site_type_symbol
_atom_site_fract_x
_atom_site_fract_y
_atom_site_fract_z
_atom_site_U_iso_or_equiv
_atom_site_adp_type
_atom_site_occupancy
_atom_site_symmetry_multiplicity
_atom_site_calc_flag
_atom_site_refinement_flags
_atom_site_disorder_assembly
_atom_site_disorder_group
Sc1 Sc 0.20031(5) 0.66264(5) 0.32049(4) 0.03260(19) Uani 1 1 d . F .
N1 N 0.08405(19) 0.6483(2) 0.23158(15) 0.0273(5) Uani 1 1 d . . .
N2 N 0.2273(3) 0.8182(3) 0.3165(2) 0.0541(8) Uani 1 1 d . . .
H2 H 0.1628 0.8628 0.3475 0.065 Uiso 1 1 calc R . .
P1 P 0.00107(6) 0.58036(6) 0.29572(5) 0.0265(2) Uani 1 1 d . . .
C3 C 0.0962(3) 0.6950(4) 0.4882(2) 0.0506(9) Uani 1 1 d . . .
H3 H 0.1019 0.7544 0.5208 0.061 Uiso 1 1 calc R . .
C2 C 0.0151(3) 0.7046(3) 0.4344(2) 0.0396(8) Uani 1 1 d . . .
H2A H -0.0431 0.7721 0.4224 0.048 Uiso 1 1 calc R . .
C1 C 0.0341(3) 0.5955(3) 0.40006(19) 0.0332(7) Uani 1 1 d . . .
C4 C 0.1308(3) 0.5205(3) 0.4334(2) 0.0382(8) Uani 1 1 d . . .
H4 H 0.1637 0.4419 0.4217 0.046 Uiso 1 1 calc R . .
C5 C 0.1686(3) 0.5821(4) 0.4862(2) 0.0485(9) Uani 1 1 d . . .
H5 H 0.2329 0.5529 0.5162 0.058 Uiso 1 1 calc R . .
C6 C -0.1526(2) 0.6357(2) 0.2937(2) 0.0308(7) Uani 1 1 d . . .
C7 C -0.2345(3) 0.6782(3) 0.3693(2) 0.0400(8) Uani 1 1 d . . .
H7 H -0.2103 0.6783 0.4244 0.048 Uiso 1 1 calc R . .
C8 C -0.3524(3) 0.7207(3) 0.3642(3) 0.0526(10) Uani 1 1 d . . .
H8 H -0.4089 0.7502 0.4161 0.063 Uiso 1 1 calc R . .
C9 C -0.3877(3) 0.7203(3) 0.2851(3) 0.0530(10) Uani 1 1 d . . .
H9 H -0.4687 0.7491 0.2823 0.064 Uiso 1 1 calc R . .
C10 C -0.3072(3) 0.6788(3) 0.2099(3) 0.0494(9) Uani 1 1 d . . .
H10 H -0.3325 0.6790 0.1551 0.059 Uiso 1 1 calc R . .
C11 C -0.1894(3) 0.6367(3) 0.2130(2) 0.0399(8) Uani 1 1 d . . .
H11 H -0.1336 0.6085 0.1604 0.048 Uiso 1 1 calc R . .
C12 C 0.0361(3) 0.4296(2) 0.27750(19) 0.0297(6) Uani 1 1 d . . .
C13 C -0.0500(3) 0.3780(3) 0.2788(2) 0.0365(7) Uani 1 1 d . . .
H13 H -0.1302 0.4219 0.2876 0.044 Uiso 1 1 calc R . .
C14 C -0.0199(3) 0.2612(3) 0.2670(2) 0.0461(9) Uani 1 1 d . . .
H14 H -0.0795 0.2260 0.2668 0.055 Uiso 1 1 calc R . .
C15 C 0.0945(3) 0.1976(3) 0.2559(3) 0.0519(9) Uani 1 1 d . . .
H15 H 0.1144 0.1180 0.2486 0.062 Uiso 1 1 calc R . .
C16 C 0.1812(3) 0.2477(3) 0.2551(3) 0.0514(9) Uani 1 1 d . . .
H16 H 0.2609 0.2026 0.2474 0.062 Uiso 1 1 calc R . .
C17 C 0.1531(3) 0.3635(3) 0.2656(2) 0.0398(8) Uani 1 1 d . . .
H17 H 0.2135 0.3980 0.2647 0.048 Uiso 1 1 calc R . .
C18 C 0.0657(3) 0.6963(3) 0.14432(19) 0.0314(7) Uani 1 1 d . . .
C19 C 0.1253(3) 0.6352(3) 0.0669(2) 0.0419(8) Uani 1 1 d . . .
C20 C 0.1046(4) 0.6860(4) -0.0160(2) 0.0624(11) Uani 1 1 d . . .
H20 H 0.1438 0.6456 -0.0693 0.075 Uiso 1 1 calc R . .
C21 C 0.0286(4) 0.7932(4) -0.0222(3) 0.0707(13) Uani 1 1 d . . .
H21 H 0.0154 0.8261 -0.0792 0.085 Uiso 1 1 calc R . .
C22 C -0.0278(4) 0.8521(3) 0.0542(3) 0.0547(10) Uani 1 1 d . . .
H22 H -0.0792 0.9265 0.0491 0.066 Uiso 1 1 calc R . .
C23 C -0.0123(3) 0.8069(3) 0.1385(2) 0.0378(7) Uani 1 1 d . . .
C24 C 0.2064(3) 0.5151(3) 0.0700(2) 0.0476(9) Uani 1 1 d . . .
H24 H 0.2168 0.4970 0.1335 0.057 Uiso 1 1 calc R . .
C25 C 0.1507(4) 0.4289(4) 0.0443(3) 0.0684(12) Uani 1 1 d . . .
H25A H 0.0733 0.4375 0.0830 0.103 Uiso 1 1 calc R . .
H25B H 0.2014 0.3517 0.0521 0.103 Uiso 1 1 calc R . .
H25C H 0.1420 0.4425 -0.0185 0.103 Uiso 1 1 calc R . .
C26 C 0.3284(4) 0.5018(5) 0.0117(3) 0.0871(16) Uani 1 1 d . . .
H26A H 0.3215 0.5174 -0.0513 0.131 Uiso 1 1 calc R . .
H26B H 0.3782 0.4240 0.0188 0.131 Uiso 1 1 calc R . .
H26C H 0.3638 0.5553 0.0304 0.131 Uiso 1 1 calc R . .
C27 C -0.0794(3) 0.8781(3) 0.2187(2) 0.0425(8) Uani 1 1 d . . .
H27 H -0.0761 0.8262 0.2729 0.051 Uiso 1 1 calc R . .
C28 C -0.0226(4) 0.9679(3) 0.2311(3) 0.0591(10) Uani 1 1 d . . .
H28A H 0.0587 0.9313 0.2379 0.089 Uiso 1 1 calc R . .
H28B H -0.0665 1.0105 0.2850 0.089 Uiso 1 1 calc R . .
H28C H -0.0234 1.0199 0.1786 0.089 Uiso 1 1 calc R . .
C29 C -0.2091(3) 0.9342(4) 0.2160(3) 0.0695(12) Uani 1 1 d . . .
H29A H -0.2158 0.9913 0.1669 0.104 Uiso 1 1 calc R . .
H29B H -0.2494 0.9708 0.2731 0.104 Uiso 1 1 calc R . .
H29C H -0.2453 0.8764 0.2063 0.104 Uiso 1 1 calc R . .
C30 C 0.3029(3) 0.8856(3) 0.2863(2) 0.0419(8) Uani 1 1 d . . .
C31 C 0.3540(3) 0.8930(3) 0.1961(3) 0.0458(9) Uani 1 1 d . . .
C32 C 0.4334(3) 0.9565(3) 0.1707(3) 0.0605(11) Uani 1 1 d . . .
H32 H 0.4679 0.9620 0.1091 0.073 Uiso 1 1 calc R . .
C33 C 0.4633(3) 1.0111(3) 0.2319(4) 0.0671(13) Uani 1 1 d . . .
H33 H 0.5192 1.0525 0.2134 0.080 Uiso 1 1 calc R . .
C34 C 0.4113(4) 1.0050(3) 0.3207(3) 0.0635(12) Uani 1 1 d . . .
H34 H 0.4311 1.0439 0.3632 0.076 Uiso 1 1 calc R . .
C35 C 0.3318(3) 0.9448(3) 0.3497(3) 0.0496(9) Uani 1 1 d . B .
C36 C 0.3224(3) 0.8360(4) 0.1244(3) 0.0579(10) Uani 1 1 d . . .
H36 H 0.2669 0.7926 0.1553 0.069 Uiso 1 1 calc R . .
C37 C 0.4288(4) 0.7529(5) 0.0719(3) 0.0801(14) Uani 1 1 d . . .
H37A H 0.4844 0.7935 0.0403 0.120 Uiso 1 1 calc R . .
H37B H 0.4043 0.7161 0.0282 0.120 Uiso 1 1 calc R . .
H37C H 0.4667 0.6952 0.1131 0.120 Uiso 1 1 calc R . .
C38 C 0.2591(4) 0.9249(5) 0.0605(3) 0.0786(14) Uani 1 1 d . . .
H38A H 0.1913 0.9793 0.0955 0.118 Uiso 1 1 calc R . .
H38B H 0.2321 0.8869 0.0192 0.118 Uiso 1 1 calc R . .
H38C H 0.3134 0.9653 0.0262 0.118 Uiso 1 1 calc R . .
C39 C 0.2750(4) 0.9440(4) 0.4471(3) 0.0760(13) Uani 1 1 d D . .
H39A H 0.2710 0.8644 0.4618 0.091 Uiso 0.50 1 calc PR A 1
H39B H 0.1932 0.9425 0.4469 0.091 Uiso 0.50 1 calc PR A 2
C40 C 0.1534(6) 1.0154(7) 0.4673(5) 0.063(2) Uani 0.50 1 d PD B 1
H40A H 0.1049 0.9868 0.4368 0.094 Uiso 0.50 1 calc PR B 1
H40B H 0.1498 1.0936 0.4464 0.094 Uiso 0.50 1 calc PR B 1
H40C H 0.1238 1.0137 0.5322 0.094 Uiso 0.50 1 calc PR B 1
C41 C 0.3525(9) 0.9654(9) 0.5103(6) 0.082(3) Uani 0.50 1 d PD B 1
H41A H 0.3561 1.0440 0.5016 0.123 Uiso 0.50 1 calc PR B 1
H41B H 0.4321 0.9133 0.4957 0.123 Uiso 0.50 1 calc PR B 1
H41C H 0.3176 0.9522 0.5729 0.123 Uiso 0.50 1 calc PR B 1
C40' C 0.2579(11) 1.0561(8) 0.4946(7) 0.106(3) Uani 0.50 1 d PD B 2
H40D H 0.2236 1.1214 0.4575 0.158 Uiso 0.50 1 calc PR B 2
H40E H 0.3342 1.0600 0.5032 0.158 Uiso 0.50 1 calc PR B 2
H40F H 0.2051 1.0573 0.5531 0.158 Uiso 0.50 1 calc PR B 2
C41' C 0.3213(11) 0.8452(9) 0.5032(7) 0.106(3) Uani 0.50 1 d PD B 2
H41D H 0.3180 0.7764 0.4779 0.158 Uiso 0.50 1 calc PR B 2
H41E H 0.2738 0.8541 0.5641 0.158 Uiso 0.50 1 calc PR B 2
H41F H 0.4030 0.8391 0.5052 0.158 Uiso 0.50 1 calc PR B 2
C42 C 0.3777(3) 0.5460(3) 0.2766(3) 0.0555(10) Uani 1 1 d . . .
H42A H 0.3696 0.5106 0.2236 0.067 Uiso 0.50 1 calc PR C 1
H42B H 0.4254 0.5982 0.2520 0.067 Uiso 0.50 1 calc PR C 1
H42C H 0.3842 0.5537 0.2107 0.067 Uiso 0.50 1 calc PR C 2
H42D H 0.4265 0.5917 0.2895 0.067 Uiso 0.50 1 calc PR C 2
C43 C 0.4228(4) 0.3110(5) 0.3736(4) 0.1003(14) Uani 1 1 d U . .
H43A H 0.4012 0.2789 0.3256 0.150 Uiso 1 1 calc R D 1
H43B H 0.3533 0.3375 0.4210 0.150 Uiso 1 1 calc R D 1
H43C H 0.4835 0.2526 0.3986 0.150 Uiso 1 1 calc R D 1
C44 C 0.6285(4) 0.3876(5) 0.2767(4) 0.1003(14) Uani 1 1 d . . .
H44A H 0.6370 0.3535 0.2192 0.150 Uiso 1 1 calc R E 1
H44B H 0.6728 0.3316 0.3157 0.150 Uiso 1 1 calc R E 1
H44C H 0.6590 0.4536 0.2663 0.150 Uiso 1 1 calc R E 1
Si1 Si 0.4794(3) 0.4306(3) 0.3283(2) 0.0527(7) Uani 0.50 1 d PU F 1
C45 C 0.5063(9) 0.4821(9) 0.4308(7) 0.082(3) Uani 0.50 1 d P F 1
H45A H 0.5631 0.4210 0.4573 0.123 Uiso 0.50 1 calc PR F 1
H45B H 0.4322 0.5051 0.4744 0.123 Uiso 0.50 1 calc PR F 1
H45C H 0.5376 0.5473 0.4146 0.123 Uiso 0.50 1 calc PR F 1
Si1' Si 0.4746(2) 0.4050(3) 0.2865(2) 0.0496(7) Uani 0.50 1 d P F 2
C45' C 0.4900(9) 0.3313(10) 0.1838(6) 0.089(3) Uani 0.50 1 d P F 2
H45D H 0.5643 0.2703 0.1746 0.133 Uiso 0.50 1 calc PR F 2
H45E H 0.4896 0.3853 0.1325 0.133 Uiso 0.50 1 calc PR F 2
H45F H 0.4243 0.2989 0.1893 0.133 Uiso 0.50 1 calc PR F 2

loop_
_atom_site_aniso_label
_atom_site_aniso_U_11
_atom_site_aniso_U_22
_atom_site_aniso_U_33
_atom_site_aniso_U_23
_atom_site_aniso_U_13
_atom_site_aniso_U_12
Sc1 0.0361(3) 0.0360(4) 0.0301(3) 0.0040(3) -0.0108(2) -0.0155(3)
N1 0.0276(12) 0.0265(13) 0.0279(12) 0.0021(10) -0.0086(10) -0.0065(10)
N2 0.0508(18) 0.0422(17) 0.071(2) -0.0011(16) -0.0065(16) -0.0207(15)
P1 0.0248(4) 0.0256(4) 0.0281(4) 0.0013(3) -0.0064(3) -0.0055(3)
C3 0.066(2) 0.061(3) 0.0323(18) -0.0066(17) -0.0084(17) -0.030(2)
C2 0.0479(19) 0.0408(19) 0.0280(16) -0.0031(14) -0.0036(14) -0.0117(16)
C1 0.0332(16) 0.0378(18) 0.0272(15) 0.0053(13) -0.0047(12) -0.0109(14)
C4 0.0361(17) 0.046(2) 0.0321(16) 0.0130(15) -0.0084(13) -0.0138(15)
C5 0.053(2) 0.068(3) 0.0321(17) 0.0124(17) -0.0199(16) -0.025(2)
C6 0.0280(15) 0.0259(15) 0.0366(16) 0.0048(13) -0.0067(13) -0.0062(12)
C7 0.0334(17) 0.0380(18) 0.0422(18) 0.0018(15) -0.0027(14) -0.0047(14)
C8 0.0311(18) 0.050(2) 0.065(2) -0.0014(19) 0.0007(17) -0.0004(16)
C9 0.0303(18) 0.044(2) 0.082(3) 0.009(2) -0.0184(19) -0.0037(16)
C10 0.0395(19) 0.048(2) 0.063(2) 0.0017(19) -0.0234(18) -0.0065(17)
C11 0.0335(17) 0.0402(19) 0.0477(19) 0.0003(16) -0.0144(14) -0.0092(15)
C12 0.0318(15) 0.0259(15) 0.0303(15) 0.0011(12) -0.0085(12) -0.0055(13)
C13 0.0349(17) 0.0333(17) 0.0415(18) -0.0015(14) -0.0086(14) -0.0093(14)
C14 0.049(2) 0.0350(19) 0.058(2) -0.0010(17) -0.0133(17) -0.0163(17)
C15 0.063(2) 0.0260(17) 0.067(2) -0.0022(17) -0.022(2) -0.0059(17)
C16 0.044(2) 0.037(2) 0.066(2) -0.0022(18) -0.0196(18) 0.0059(16)
C17 0.0345(17) 0.0331(17) 0.050(2) 0.0022(15) -0.0107(15) -0.0058(14)
C18 0.0342(16) 0.0341(17) 0.0280(15) 0.0072(13) -0.0109(12) -0.0122(14)
C19 0.0454(19) 0.052(2) 0.0309(17) 0.0005(16) -0.0084(14) -0.0180(17)
C20 0.085(3) 0.073(3) 0.0295(18) 0.0048(19) -0.0101(19) -0.026(3)
C21 0.107(4) 0.068(3) 0.046(2) 0.029(2) -0.037(2) -0.033(3)
C22 0.066(2) 0.046(2) 0.055(2) 0.0197(19) -0.028(2) -0.0147(19)
C23 0.0418(18) 0.0357(18) 0.0413(18) 0.0116(15) -0.0164(15) -0.0172(15)
C24 0.047(2) 0.051(2) 0.0388(19) -0.0056(17) -0.0028(15) -0.0068(17)
C25 0.092(3) 0.058(3) 0.055(2) -0.013(2) -0.022(2) -0.013(2)
C26 0.066(3) 0.097(4) 0.072(3) -0.007(3) 0.019(2) -0.004(3)
C27 0.0467(19) 0.0259(16) 0.052(2) 0.0068(15) -0.0129(16) -0.0065(15)
C28 0.069(3) 0.041(2) 0.072(3) 0.004(2) -0.021(2) -0.019(2)
C29 0.054(2) 0.047(2) 0.101(4) -0.002(2) -0.019(2) -0.002(2)
C30 0.0326(17) 0.0289(17) 0.062(2) 0.0068(16) -0.0142(16) -0.0045(14)
C31 0.0351(17) 0.039(2) 0.060(2) 0.0015(17) -0.0150(16) -0.0034(15)
C32 0.040(2) 0.051(2) 0.082(3) 0.012(2) -0.006(2) -0.0094(19)
C33 0.041(2) 0.040(2) 0.121(4) 0.008(2) -0.015(2) -0.0157(18)
C34 0.053(2) 0.038(2) 0.106(4) -0.012(2) -0.037(3) -0.0049(19)
C35 0.045(2) 0.0334(19) 0.066(2) -0.0034(18) -0.0187(18) 0.0010(16)
C36 0.050(2) 0.068(3) 0.054(2) -0.001(2) -0.0161(18) -0.012(2)
C37 0.077(3) 0.092(4) 0.067(3) -0.016(3) -0.003(2) -0.023(3)
C38 0.068(3) 0.104(4) 0.063(3) 0.016(3) -0.025(2) -0.020(3)
C39 0.088(3) 0.072(3) 0.060(3) -0.005(2) -0.016(2) -0.009(3)
C40 0.058(5) 0.055(5) 0.054(5) -0.016(4) 0.000(4) 0.012(4)
C41 0.098(7) 0.080(7) 0.074(6) -0.024(5) -0.044(6) -0.007(6)
C40' 0.117(7) 0.094(6) 0.090(6) -0.008(5) -0.016(5) -0.007(5)
C41' 0.117(7) 0.094(6) 0.090(6) -0.008(5) -0.016(5) -0.007(5)
C42 0.0386(19) 0.053(2) 0.073(3) 0.017(2) -0.0138(18) -0.0142(17)
C43 0.0531(19) 0.087(3) 0.152(4) 0.046(3) -0.023(2) -0.0189(18)
C44 0.0531(19) 0.087(3) 0.152(4) 0.046(3) -0.023(2) -0.0189(18)
Si1 0.0382(12) 0.0585(18) 0.0655(19) 0.0143(15) -0.0215(14) -0.0169(12)
C45 0.089(7) 0.089(7) 0.096(7) 0.026(6) -0.055(6) -0.051(6)
Si1' 0.0379(12) 0.0493(16) 0.0606(18) 0.0075(14) -0.0114(13) -0.0124(11)
C45' 0.088(7) 0.102(8) 0.066(6) -0.003(6) 0.003(5) -0.024(6)

loop_
_atom_type_symbol
_atom_type_description
_atom_type_scat_dispersion_real
_atom_type_scat_dispersion_imag
_atom_type_scat_source
C C 0.0033 0.0016 'International Tables Vol C Tables 4.2.6.8 and 6.1.1.4'
H H 0.0000 0.0000 'International Tables Vol C Tables 4.2.6.8 and 6.1.1.4'
N N 0.0061 0.0033 'International Tables Vol C Tables 4.2.6.8 and 6.1.1.4'
Si Si 0.0817 0.0704 'International Tables Vol C Tables 4.2.6.8 and 6.1.1.4'
P P 0.1023 0.0942 'International Tables Vol C Tables 4.2.6.8 and 6.1.1.4'
Sc Sc 0.2519 0.3716 'International Tables Vol C Tables 4.2.6.8 and 6.1.1.4'

loop_
_geom_angle_atom_site_label_1
_geom_angle_atom_site_label_2
_geom_angle_atom_site_label_3
_geom_angle
N2 Sc1 C42 104.16(14)
N2 Sc1 N1 114.53(11)
C42 Sc1 N1 109.40(13)
N2 Sc1 C1 130.50(12)
C42 Sc1 C1 122.44(13)
N1 Sc1 C1 67.03(9)
N2 Sc1 C2 97.32(12)
C42 Sc1 C2 147.13(13)
N1 Sc1 C2 83.01(10)
C1 Sc1 C2 33.56(10)
N2 Sc1 C4 139.93(13)
C42 Sc1 C4 94.38(12)
N1 Sc1 C4 91.31(9)
C1 Sc1 C4 32.91(9)
C2 Sc1 C4 54.05(11)
N2 Sc1 C3 88.39(13)
C42 Sc1 C3 123.98(14)
N1 Sc1 C3 114.06(10)
C1 Sc1 C3 53.28(11)
C2 Sc1 C3 31.42(11)
C4 Sc1 C3 52.21(12)
N2 Sc1 C5 110.56(13)
C42 Sc1 C5 96.22(13)
N1 Sc1 C5 119.28(10)
C1 Sc1 C5 52.92(10)
C2 Sc1 C5 52.46(12)
C4 Sc1 C5 31.03(11)
C3 Sc1 C5 31.16(12)
C18 N1 P1 124.00(19)
C18 N1 Sc1 133.48(18)
P1 N1 Sc1 101.97(11)
C30 N2 Sc1 147.7(3)
C30 N2 H2 106.1
Sc1 N2 H2 106.1
N1 P1 C1 99.60(13)
N1 P1 C6 115.03(12)
C1 P1 C6 112.94(14)
N1 P1 C12 116.68(13)
C1 P1 C12 107.78(14)
C6 P1 C12 104.83(14)
C2 C3 C5 108.2(3)
C2 C3 Sc1 69.13(19)
C5 C3 Sc1 75.0(2)
C2 C3 H3 125.9
C5 C3 H3 125.9
Sc1 C3 H3 121.7
C3 C2 C1 108.1(3)
C3 C2 Sc1 79.4(2)
C1 C2 Sc1 72.13(17)
C3 C2 H2A 125.9
C1 C2 H2A 125.9
Sc1 C2 H2A 114.7
C4 C1 C2 106.9(3)
C4 C1 P1 123.5(2)
C2 C1 P1 121.6(2)
C4 C1 Sc1 77.12(17)
C2 C1 Sc1 74.30(18)
P1 C1 Sc1 89.04(11)
C5 C4 C1 107.9(3)
C5 C4 Sc1 77.6(2)
C1 C4 Sc1 69.97(16)
C5 C4 H4 126.0
C1 C4 H4 126.0
Sc1 C4 H4 118.2
C4 C5 C3 108.8(3)
C4 C5 Sc1 71.32(18)
C3 C5 Sc1 73.86(19)
C4 C5 H5 125.6
C3 C5 H5 125.6
Sc1 C5 H5 120.9
C7 C6 C11 119.5(3)
C7 C6 P1 121.8(2)
C11 C6 P1 118.7(2)
C6 C7 C8 119.7(3)
C6 C7 H7 120.2
C8 C7 H7 120.2
C9 C8 C7 120.3(3)
C9 C8 H8 119.8
C7 C8 H8 119.8
C10 C9 C8 120.4(3)
C10 C9 H9 119.8
C8 C9 H9 119.8
C9 C10 C11 120.4(3)
C9 C10 H10 119.8
C11 C10 H10 119.8
C10 C11 C6 119.6(3)
C10 C11 H11 120.2
C6 C11 H11 120.2
C13 C12 C17 119.2(3)
C13 C12 P1 121.8(2)
C17 C12 P1 119.0(2)
C12 C13 C14 120.1(3)
C12 C13 H13 119.9
C14 C13 H13 119.9
C15 C14 C13 120.1(3)
C15 C14 H14 119.9
C13 C14 H14 119.9
C14 C15 C16 120.4(3)
C14 C15 H15 119.8
C16 C15 H15 119.8
C15 C16 C17 120.3(3)
C15 C16 H16 119.9
C17 C16 H16 119.9
C16 C17 C12 119.9(3)
C16 C17 H17 120.1
C12 C17 H17 120.1
C19 C18 C23 120.8(3)
C19 C18 N1 120.4(3)
C23 C18 N1 118.7(3)
C20 C19 C18 118.1(3)
C20 C19 C24 119.2(3)
C18 C19 C24 122.7(3)
C21 C20 C19 121.4(4)
C21 C20 H20 119.3
C19 C20 H20 119.3
C22 C21 C20 119.6(3)
C22 C21 H21 120.2
C20 C21 H21 120.2
C21 C22 C23 122.1(4)
C21 C22 H22 118.9
C23 C22 H22 118.9
C22 C23 C18 117.9(3)
C22 C23 C27 118.1(3)
C18 C23 C27 124.0(3)
C19 C24 C26 112.9(3)
C19 C24 C25 111.1(3)
C26 C24 C25 110.5(4)
C19 C24 H24 107.4
C26 C24 H24 107.4
C25 C24 H24 107.4
C24 C25 H25A 109.5
C24 C25 H25B 109.5
H25A C25 H25B 109.5
C24 C25 H25C 109.5
H25A C25 H25C 109.5
H25B C25 H25C 109.5
C24 C26 H26A 109.5
C24 C26 H26B 109.5
H26A C26 H26B 109.5
C24 C26 H26C 109.5
H26A C26 H26C 109.5
H26B C26 H26C 109.5
C23 C27 C28 111.6(3)
C23 C27 C29 113.8(3)
C28 C27 C29 109.5(3)
C23 C27 H27 107.2
C28 C27 H27 107.2
C29 C27 H27 107.2
C27 C28 H28A 109.5
C27 C28 H28B 109.5
H28A C28 H28B 109.5
C27 C28 H28C 109.5
H28A C28 H28C 109.5
H28B C28 H28C 109.5
C27 C29 H29A 109.5
C27 C29 H29B 109.5
H29A C29 H29B 109.5
C27 C29 H29C 109.5
H29A C29 H29C 109.5
H29B C29 H29C 109.5
C31 C30 N2 121.7(3)
C31 C30 C35 119.0(3)
N2 C30 C35 119.2(3)
C32 C31 C30 119.1(4)
C32 C31 C36 119.4(4)
C30 C31 C36 121.5(3)
C33 C32 C31 121.9(4)
C33 C32 H32 119.1
C31 C32 H32 119.1
C32 C33 C34 118.9(4)
C32 C33 H33 120.6
C34 C33 H33 120.6
C33 C34 C35 122.0(4)
C33 C34 H34 119.0
C35 C34 H34 119.0
C34 C35 C30 119.1(4)
C34 C35 C39 119.7(4)
C30 C35 C39 121.1(4)
C37 C36 C31 112.1(3)
C37 C36 C38 110.3(4)
C31 C36 C38 110.9(4)
C37 C36 H36 107.8
C31 C36 H36 107.8
C38 C36 H36 107.8
C36 C37 H37A 109.5
C36 C37 H37B 109.5
H37A C37 H37B 109.5
C36 C37 H37C 109.5
H37A C37 H37C 109.5
H37B C37 H37C 109.5
C36 C38 H38A 109.5
C36 C38 H38B 109.5
H38A C38 H38B 109.5
C36 C38 H38C 109.5
H38A C38 H38C 109.5
H38B C38 H38C 109.5
C41' C39 C35 118.1(6)
C40 C39 C35 114.2(4)
C41' C39 C40' 110.4(7)
C35 C39 C40' 113.6(6)
C40 C39 C41 112.7(6)
C35 C39 C41 112.8(5)
C40 C39 H39A 105.4
C35 C39 H39A 105.4
C40' C39 H39A 140.3
C41 C39 H39A 105.4
C41' C39 H39B 104.4
C35 C39 H39B 104.4
C40' C39 H39B 104.4
C39 C40 H40A 109.5
C39 C40 H40B 109.5
C39 C40 H40C 109.5
C39 C41 H41A 109.5
C39 C41 H41B 109.5
C39 C41 H41C 109.5
C39 C40' H40D 109.5
C39 C40' H40E 109.5
H40D C40' H40E 109.5
C39 C40' H40F 109.5
H40D C40' H40F 109.5
H40E C40' H40F 109.5
C39 C41' H41D 109.5
C39 C41' H41E 109.5
H41D C41' H41E 109.5
C39 C41' H41F 109.5
H41D C41' H41F 109.5
H41E C41' H41F 109.5
Si1' C42 Sc1 146.2(2)
Si1 C42 Sc1 136.1(2)
Si1' C42 H42A 79.0
Si1 C42 H42A 103.1
Sc1 C42 H42A 103.1
Si1' C42 H42B 108.9
Si1 C42 H42B 103.1
Sc1 C42 H42B 103.1
H42A C42 H42B 105.1
Si1' C42 H42C 100.3
Si1 C42 H42C 121.4
Sc1 C42 H42C 100.3
Si1' C42 H42D 100.3
Sc1 C42 H42D 100.3
H42C C42 H42D 104.3
C44 Si1 C42 119.3(3)
C44 Si1 C43 112.8(3)
C42 Si1 C43 115.0(2)
C44 Si1 C45 94.5(4)
C42 Si1 C45 109.5(4)
C43 Si1 C45 102.0(4)
C42 Si1' C45' 107.7(4)
Si1' C45' H45D 109.5
Si1' C45' H45E 109.5
H45D C45' H45E 109.5
Si1' C45' H45F 109.5
H45D C45' H45F 109.5
H45E C45' H45F 109.5

loop_
_geom_bond_atom_site_label_1
_geom_bond_atom_site_label_2
_geom_bond_distance
Sc1 N2 2.036(3)
Sc1 C42 2.207(4)
Sc1 N1 2.209(2)
Sc1 C1 2.453(3)
Sc1 C2 2.482(3)
Sc1 C4 2.546(3)
Sc1 C3 2.611(3)
Sc1 C5 2.625(3)
N1 C18 1.441(3)
N1 P1 1.617(2)
N2 C30 1.399(4)
N2 H2 0.8800
P1 C1 1.762(3)
P1 C6 1.792(3)
P1 C12 1.815(3)
C3 C2 1.384(5)
C3 C5 1.406(5)
C3 H3 0.9500
C2 C1 1.425(4)
C2 H2A 0.9500
C1 C4 1.419(4)
C4 C5 1.385(5)
C4 H4 0.9500
C5 H5 0.9500
C6 C7 1.380(4)
C6 C11 1.395(4)
C7 C8 1.387(5)
C7 H7 0.9500
C8 C9 1.365(5)
C8 H8 0.9500
C9 C10 1.366(5)
C9 H9 0.9500
C10 C11 1.379(4)
C10 H10 0.9500
C11 H11 0.9500
C12 C13 1.376(4)
C12 C17 1.394(4)
C13 C14 1.396(5)
C13 H13 0.9500
C14 C15 1.359(5)
C14 H14 0.9500
C15 C16 1.370(5)
C15 H15 0.9500
C16 C17 1.383(5)
C16 H16 0.9500
C17 H17 0.9500
C18 C19 1.401(4)
C18 C23 1.417(4)
C19 C20 1.397(5)
C19 C24 1.517(5)
C20 C21 1.376(6)
C20 H20 0.9500
C21 C22 1.370(6)
C21 H21 0.9500
C22 C23 1.381(4)
C22 H22 0.9500
C23 C27 1.509(5)
C24 C26 1.529(5)
C24 C25 1.539(5)
C24 H24 1.0000
C25 H25A 0.9800
C25 H25B 0.9800
C25 H25C 0.9800
C26 H26A 0.9800
C26 H26B 0.9800
C26 H26C 0.9800
C27 C28 1.515(5)
C27 C29 1.528(5)
C27 H27 1.0000
C28 H28A 0.9800
C28 H28B 0.9800
C28 H28C 0.9800
C29 H29A 0.9800
C29 H29B 0.9800
C29 H29C 0.9800
C30 C31 1.391(5)
C30 C35 1.422(5)
C31 C32 1.391(5)
C31 C36 1.524(5)
C32 C33 1.366(6)
C32 H32 0.9500
C33 C34 1.373(6)
C33 H33 0.9500
C34 C35 1.369(5)
C34 H34 0.9500
C35 C39 1.501(6)
C36 C37 1.510(6)
C36 C38 1.538(5)
C36 H36 1.0000
C37 H37A 0.9800
C37 H37B 0.9800
C37 H37C 0.9800
C38 H38A 0.9800
C38 H38B 0.9800
C38 H38C 0.9800
C39 C41' 1.462(8)
C39 C40 1.460(6)
C39 C40' 1.560(8)
C39 C41 1.572(7)
C39 H39A 1.0000
C39 H39B 1.0000
C40 H40A 0.9800
C40 H40B 0.9800
C40 H40C 0.9800
C41 H41A 0.9800
C41 H41B 0.9800
C41 H41C 0.9800
C40' H40D 0.9800
C40' H40E 0.9800
C40' H40F 0.9800
C41' H41D 0.9800
C41' H41E 0.9800
C41' H41F 0.9800
C42 Si1' 1.800(5)
C42 Si1 1.826(5)
C42 H42A 0.9900
C42 H42B 0.9900
C42 H42C 0.9900
C42 H42D 0.9900
C43 Si1 1.831(6)
C43 H43A 0.9800
C43 H43B 0.9800
C43 H43C 0.9800
C44 Si1 1.755(6)
C44 H44A 0.9800
C44 H44B 0.9800
C44 H44C 0.9800
Si1 C45 1.867(10)
C45 H45A 0.9800
C45 H45B 0.9800
C45 H45C 0.9800
Si1' C45' 1.831(10)
C45' H45D 0.9800
C45' H45E 0.9800
C45' H45F 0.9800
